data_4082627
loop_
_publ_author_name
'Zhu, Bolin'
'Hao, Xiaoting'
'Chen, Yunfei'

_publ_section_title
;
 Intramolecular C--H Bond Activation in Bridged Dicyclopentadienyl
 Dimethyl Dinuclear Complexes
;
_journal_issue 1
_journal_name_full Organometallics
_journal_page_first 240
_journal_paper_doi 10.1021/om400986a
_journal_volume 33
_journal_year 2014
_chemical_formula_sum 'C18 H16 O4 Ru2'
_chemical_formula_weight 498.45
_chemical_name_systematic
; 
 ? 
;
_space_group_IT_number 2
_symmetry_cell_setting triclinic
_symmetry_space_group_name_Hall '-P 1'
_symmetry_space_group_name_H-M 'P -1'
_atom_sites_solution_hydrogens geom
_atom_sites_solution_primary direct
_atom_sites_solution_secondary difmap
_audit_creation_method SHELXL-97
_cell_angle_alpha 85.242(3)
_cell_angle_beta 77.065(3)
_cell_angle_gamma 81.797(3)
_cell_formula_units_Z 2
_cell_length_a 7.8109(14)
_cell_length_b 9.1906(16)
_cell_length_c 12.773(2)
_cell_measurement_reflns_used 2243
_cell_measurement_temperature 296(2)
_cell_measurement_theta_max 27.20
_cell_measurement_theta_min 2.70
_cell_volume 883.3(3)
_computing_cell_refinement 'Bruker SMART'
_computing_data_collection 'Bruker SMART'
_computing_data_reduction 'Bruker SAINT'
_computing_molecular_graphics 'Bruker SHELXTL'
_computing_publication_material 'Bruker SHELXTL'
_computing_structure_refinement 'SHELXL-97 (Sheldrick, 1997)'
_computing_structure_solution 'SHELXS-97 (Sheldrick, 1990)'
_diffrn_ambient_temperature 296(2)
_diffrn_measured_fraction_theta_full 0.992
_diffrn_measured_fraction_theta_max 0.992
_diffrn_measurement_device_type 'CCD area detector'
_diffrn_measurement_method 'phi and omega scans'
_diffrn_radiation_monochromator graphite
_diffrn_radiation_source 'fine-focus sealed tube'
_diffrn_radiation_type MoK\a
_diffrn_radiation_wavelength 0.71073
_diffrn_reflns_av_R_equivalents 0.0124
_diffrn_reflns_av_sigmaI/netI 0.0269
_diffrn_reflns_limit_h_max 9
_diffrn_reflns_limit_h_min -9
_diffrn_reflns_limit_k_max 10
_diffrn_reflns_limit_k_min -5
_diffrn_reflns_limit_l_max 15
_diffrn_reflns_limit_l_min -13
_diffrn_reflns_number 4527
_diffrn_reflns_theta_full 25.01
_diffrn_reflns_theta_max 25.01
_diffrn_reflns_theta_min 2.70
_exptl_absorpt_coefficient_mu 1.727
_exptl_absorpt_correction_T_max 0.7696
_exptl_absorpt_correction_T_min 0.7463
_exptl_absorpt_correction_type multi-scan
_exptl_absorpt_process_details SADABS
_exptl_crystal_colour COLOURLESS
_exptl_crystal_density_diffrn 1.874
_exptl_crystal_density_meas ?
_exptl_crystal_density_method 'not measured'
_exptl_crystal_description BLOCK
_exptl_crystal_F_000 488
_exptl_crystal_size_max 0.18
_exptl_crystal_size_mid 0.17
_exptl_crystal_size_min 0.16
_refine_diff_density_max 0.555
_refine_diff_density_min -0.611
_refine_diff_density_rms 0.072
_refine_ls_extinction_method none
_refine_ls_goodness_of_fit_ref 1.038
_refine_ls_hydrogen_treatment constr
_refine_ls_matrix_type full
_refine_ls_number_parameters 232
_refine_ls_number_reflns 3093
_refine_ls_number_restraints 24
_refine_ls_restrained_S_all 1.055
_refine_ls_R_factor_all 0.0342
_refine_ls_R_factor_gt 0.0269
_refine_ls_shift/su_max 0.000
_refine_ls_shift/su_mean 0.000
_refine_ls_structure_factor_coef Fsqd
_refine_ls_weighting_details 'calc w=1/[\s^2^(Fo^2^)+(0.0267P)^2^+0.7662P] where P=(Fo^2^+2Fc^2^)/3'
_refine_ls_weighting_scheme calc
_refine_ls_wR_factor_gt 0.0593
_refine_ls_wR_factor_ref 0.0625
_reflns_number_gt 2625
_reflns_number_total 3093
_reflns_threshold_expression >2sigma(I)
_cod_data_source_file om400986a_si_004.cif
_cod_data_source_block 130424a
_cod_depositor_comments
;
The following automatic conversions were performed:

'_symmetry_cell_setting' value 'Triclinic' changed to 'triclinic'
according to
/usr/data/users/saulius/automatic-downloads/current/ACS/lib/dictionaries/cif_core.dic
dictionary named 'cif_core.dic' version 2.4.2 from
2011-04-26.

'_exptl_absorpt_correction_type' value 'MULTI-SCAN'
changed to 'multi-scan' according to
/usr/data/users/saulius/automatic-downloads/current/ACS/lib/dictionaries/cif_core.dic
dictionary named 'cif_core.dic' version 2.4.2 from 2011-04-26.

Automatic conversion script
Id: cif_fix_values 2281 2013-09-26 08:29:07Z andrius 

The following automatic conversions were performed:

'_exptl_crystal_density_meas' value 'NONE' was changed to '?' - the
value is perceived as not measured.

Automatic conversion script
Id: cif_fix_values 3008 2015-01-20 13:52:24Z robertas 
;
_cod_original_sg_symbol_H-M P-1
_cod_database_code 4082627

loop_
_symmetry_equiv_pos_as_xyz
'x, y, z'
'-x, -y, -z'

loop_
_atom_site_label
_atom_site_type_symbol
_atom_site_fract_x
_atom_site_fract_y
_atom_site_fract_z
_atom_site_U_iso_or_equiv
_atom_site_adp_type
_atom_site_occupancy
_atom_site_symmetry_multiplicity
_atom_site_calc_flag
_atom_site_refinement_flags
_atom_site_disorder_assembly
_atom_site_disorder_group
Ru1 Ru 0.12368(4) 0.37284(3) 0.15857(2) 0.03808(10) Uani 1 1 d . . .
Ru2 Ru 0.37091(4) -0.00720(3) 0.25369(2) 0.03605(10) Uani 1 1 d D . .
O1 O 0.3224(4) 0.5451(4) -0.0301(3) 0.0810(11) Uani 1 1 d . . .
O2 O 0.0573(6) 0.1624(5) 0.0080(3) 0.0919(12) Uani 1 1 d . . .
C1 C 0.0946(5) 0.3939(4) 0.3361(3) 0.0443(9) Uani 1 1 d . A .
C2 C -0.0503(5) 0.3259(5) 0.3186(3) 0.0509(11) Uani 1 1 d . . .
H2 H -0.0801 0.2285 0.3480 0.061 Uiso 1 1 calc R . .
C3 C -0.1525(6) 0.4283(6) 0.2598(4) 0.0626(13) Uani 1 1 d . . .
H3 H -0.2628 0.4122 0.2407 0.075 Uiso 1 1 calc R . .
C4 C -0.0743(6) 0.5587(6) 0.2385(4) 0.0676(14) Uani 1 1 d . . .
H4 H -0.1200 0.6495 0.2025 0.081 Uiso 1 1 calc R . .
C5 C 0.0798(6) 0.5377(5) 0.2853(4) 0.0549(11) Uani 1 1 d . . .
H5 H 0.1564 0.6128 0.2868 0.066 Uiso 1 1 calc R . .
C6 C 0.2487(5) 0.3192(4) 0.3840(3) 0.0461(10) Uani 1 1 d . . .
C7 C 0.3508(7) 0.4363(5) 0.4133(4) 0.0719(15) Uani 1 1 d . A .
H7A H 0.4462 0.3884 0.4449 0.108 Uiso 1 1 calc R . .
H7B H 0.2720 0.5001 0.4638 0.108 Uiso 1 1 calc R . .
H7C H 0.3979 0.4930 0.3495 0.108 Uiso 1 1 calc R . .
C8 C 0.1779(7) 0.2271(5) 0.4865(3) 0.0658(13) Uani 1 1 d . A .
H8A H 0.1126 0.1547 0.4693 0.099 Uiso 1 1 calc R . .
H8B H 0.1014 0.2903 0.5384 0.099 Uiso 1 1 calc R . .
H8C H 0.2754 0.1787 0.5159 0.099 Uiso 1 1 calc R . .
C9 C 0.3719(5) 0.2288(4) 0.2961(3) 0.0381(8) Uani 1 1 d . A .
C10 C 0.3476(5) 0.2388(4) 0.1881(3) 0.0370(8) Uani 1 1 d . A .
C11 C 0.4970(5) 0.1540(4) 0.1255(3) 0.0441(9) Uani 1 1 d . A .
H11 H 0.5197 0.1441 0.0476 0.053 Uiso 1 1 calc R . .
C12 C 0.6172(5) 0.0996(5) 0.1939(4) 0.0506(11) Uani 1 1 d . A .
H12 H 0.7368 0.0479 0.1703 0.061 Uiso 1 1 calc R . .
C13 C 0.5413(5) 0.1437(4) 0.2978(4) 0.0474(10) Uani 1 1 d . A .
H13 H 0.5987 0.1285 0.3594 0.057 Uiso 1 1 calc R . .
C14 C 0.2526(5) 0.4760(5) 0.0401(4) 0.0514(11) Uani 1 1 d . . .
C15 C 0.0833(6) 0.2418(5) 0.0648(4) 0.0537(11) Uani 1 1 d . . .
O3 O 0.0444(13) -0.0900(11) 0.1979(11) 0.0823(18) Uani 0.463(11) 1 d PDU A 1
C16 C 0.166(3) -0.052(7) 0.219(3) 0.059(6) Uani 0.463(11) 1 d PD A 1
O3' O -0.0019(9) -0.0647(10) 0.2583(10) 0.0823(18) Uani 0.537(11) 1 d PDU A 2
C16' C 0.143(3) -0.047(6) 0.252(2) 0.059(6) Uani 0.537(11) 1 d PD A 2
O4 O 0.3035(8) -0.1805(6) 0.4660(4) 0.0801(15) Uani 0.692(6) 1 d PD A 1
C17 C 0.3282(14) -0.1124(11) 0.3860(6) 0.0581(16) Uani 0.692(6) 1 d PD A 1
C18 C 0.5043(11) -0.2112(7) 0.1869(7) 0.0581(16) Uani 0.692(6) 1 d PD A 1
H18A H 0.4183 -0.2738 0.1821 0.087 Uiso 0.692(6) 1 calc PR A 1
H18B H 0.5803 -0.2592 0.2323 0.087 Uiso 0.692(6) 1 calc PR A 1
H18C H 0.5739 -0.1914 0.1163 0.087 Uiso 0.692(6) 1 calc PR A 1
C17' C 0.356(4) -0.142(3) 0.4041(14) 0.0581(16) Uani 0.308(6) 1 d PD A 2
H17A H 0.2798 -0.0884 0.4619 0.087 Uiso 0.308(6) 1 calc PR A 2
H17B H 0.4722 -0.1658 0.4189 0.087 Uiso 0.308(6) 1 calc PR A 2
H17C H 0.3091 -0.2312 0.3976 0.087 Uiso 0.308(6) 1 calc PR A 2
O5 O 0.5123(16) -0.3016(10) 0.1509(9) 0.0801(15) Uani 0.308(6) 1 d PD A 2
C18' C 0.451(3) -0.1850(14) 0.1727(14) 0.0581(16) Uani 0.308(6) 1 d PD A 2

loop_
_atom_site_aniso_label
_atom_site_aniso_U_11
_atom_site_aniso_U_22
_atom_site_aniso_U_33
_atom_site_aniso_U_23
_atom_site_aniso_U_13
_atom_site_aniso_U_12
Ru1 0.03471(17) 0.03582(19) 0.0427(2) 0.00375(14) -0.00907(14) -0.00333(13)
Ru2 0.03516(17) 0.03404(18) 0.03935(19) 0.00204(13) -0.01158(13) -0.00239(12)
O1 0.066(2) 0.095(3) 0.080(3) 0.044(2) -0.0173(19) -0.0270(19)
O2 0.120(3) 0.092(3) 0.079(3) -0.021(2) -0.037(2) -0.032(2)
C1 0.044(2) 0.044(2) 0.041(2) -0.0087(18) -0.0036(18) -0.0010(17)
C2 0.041(2) 0.061(3) 0.047(3) 0.002(2) -0.0016(19) -0.0083(19)
C3 0.035(2) 0.082(4) 0.065(3) -0.008(3) -0.004(2) 0.002(2)
C4 0.065(3) 0.056(3) 0.072(3) -0.007(2) -0.013(3) 0.022(2)
C5 0.060(3) 0.038(2) 0.064(3) -0.011(2) -0.011(2) 0.002(2)
C6 0.053(2) 0.044(2) 0.043(2) -0.0071(18) -0.0125(19) -0.0081(19)
C7 0.082(4) 0.058(3) 0.091(4) -0.024(3) -0.042(3) -0.007(3)
C8 0.080(3) 0.074(3) 0.038(3) -0.005(2) -0.007(2) 0.002(3)
C9 0.038(2) 0.037(2) 0.041(2) 0.0006(17) -0.0111(17) -0.0116(16)
C10 0.0348(19) 0.037(2) 0.039(2) 0.0048(16) -0.0070(16) -0.0076(15)
C11 0.043(2) 0.044(2) 0.040(2) 0.0052(18) -0.0006(17) -0.0047(17)
C12 0.029(2) 0.053(3) 0.065(3) 0.002(2) -0.0017(19) -0.0041(17)
C13 0.039(2) 0.047(2) 0.061(3) 0.005(2) -0.020(2) -0.0125(18)
C14 0.043(2) 0.051(3) 0.059(3) 0.012(2) -0.016(2) -0.0034(19)
C15 0.053(3) 0.055(3) 0.054(3) 0.004(2) -0.015(2) -0.010(2)
O3 0.076(3) 0.084(3) 0.094(4) 0.005(3) -0.031(3) -0.020(2)
C16 0.062(5) 0.046(4) 0.079(18) 0.022(14) -0.037(8) -0.019(7)
O3' 0.076(3) 0.084(3) 0.094(4) 0.005(3) -0.031(3) -0.020(2)
C16' 0.062(5) 0.046(4) 0.079(18) 0.022(14) -0.037(8) -0.019(7)
O4 0.116(4) 0.070(3) 0.056(3) 0.017(2) -0.016(3) -0.033(3)
C17 0.069(4) 0.052(4) 0.057(3) 0.011(2) -0.021(3) -0.014(3)
C18 0.069(4) 0.052(4) 0.057(3) 0.011(2) -0.021(3) -0.014(3)
C17' 0.069(4) 0.052(4) 0.057(3) 0.011(2) -0.021(3) -0.014(3)
O5 0.116(4) 0.070(3) 0.056(3) 0.017(2) -0.016(3) -0.033(3)
C18' 0.069(4) 0.052(4) 0.057(3) 0.011(2) -0.021(3) -0.014(3)

loop_
_atom_type_symbol
_atom_type_description
_atom_type_scat_dispersion_real
_atom_type_scat_dispersion_imag
_atom_type_scat_source
C C 0.0033 0.0016 'International Tables Vol C Tables 4.2.6.8 and 6.1.1.4'
H H 0.0000 0.0000 'International Tables Vol C Tables 4.2.6.8 and 6.1.1.4'
O O 0.0106 0.0060 'International Tables Vol C Tables 4.2.6.8 and 6.1.1.4'
Ru Ru -1.2594 0.8363 'International Tables Vol C Tables 4.2.6.8 and 6.1.1.4'

loop_
_geom_angle_atom_site_label_1
_geom_angle_atom_site_label_2
_geom_angle_atom_site_label_3
_geom_angle
C15 Ru1 C14 89.50(19)
C15 Ru1 C10 92.58(17)
C14 Ru1 C10 93.51(15)
C15 Ru1 C2 106.52(18)
C14 Ru1 C2 160.95(19)
C10 Ru1 C2 95.93(15)
C15 Ru1 C5 162.12(18)
C14 Ru1 C5 100.46(19)
C10 Ru1 C5 101.50(16)
C2 Ru1 C5 61.44(16)
C15 Ru1 C1 139.32(17)
C14 Ru1 C1 130.18(18)
C10 Ru1 C1 78.27(15)
C2 Ru1 C1 37.35(14)
C5 Ru1 C1 36.94(14)
C15 Ru1 C3 101.26(19)
C14 Ru1 C3 131.05(18)
C10 Ru1 C3 132.78(16)
C2 Ru1 C3 36.87(16)
C5 Ru1 C3 61.04(18)
C1 Ru1 C3 61.91(16)
C15 Ru1 C4 126.5(2)
C14 Ru1 C4 101.11(19)
C10 Ru1 C4 137.84(17)
C2 Ru1 C4 61.19(17)
C5 Ru1 C4 37.18(17)
C1 Ru1 C4 62.05(16)
C3 Ru1 C4 35.95(18)
C17 Ru2 C16 92.9(15)
C17 Ru2 C16' 82.4(13)
C16 Ru2 C16' 13.3(19)
C17 Ru2 C18' 93.4(7)
C16 Ru2 C18' 76.0(18)
C16' Ru2 C18' 84.8(16)
C17 Ru2 C18 86.7(4)
C16 Ru2 C18 87.8(18)
C16' Ru2 C18 95.3(16)
C18' Ru2 C18 13.3(6)
C17 Ru2 C17' 7.2(10)
C16 Ru2 C17' 98.0(17)
C16' Ru2 C17' 88.2(15)
C18' Ru2 C17' 89.7(9)
C18 Ru2 C17' 81.8(8)
C17 Ru2 C12 122.0(4)
C16 Ru2 C12 144.9(14)
C16' Ru2 C12 155.2(14)
C18' Ru2 C12 96.7(7)
C18 Ru2 C12 90.6(3)
C17' Ru2 C12 116.5(8)
C17 Ru2 C13 96.5(4)
C16 Ru2 C13 154(2)
C16' Ru2 C13 148.1(15)
C18' Ru2 C13 127.0(6)
C18 Ru2 C13 116.5(2)
C17' Ru2 C13 93.9(8)
C12 Ru2 C13 36.33(15)
C17 Ru2 C11 157.5(4)
C16 Ru2 C11 108.8(16)
C16' Ru2 C11 118.1(14)
C18' Ru2 C11 97.4(6)
C18 Ru2 C11 99.6(3)
C17' Ru2 C11 153.2(8)
C12 Ru2 C11 37.12(14)
C13 Ru2 C11 61.29(15)
C17 Ru2 C9 104.5(4)
C16 Ru2 C9 117(2)
C16' Ru2 C9 112.0(16)
C18' Ru2 C9 156.6(7)
C18 Ru2 C9 151.4(3)
C17' Ru2 C9 106.4(8)
C12 Ru2 C9 61.10(14)
C13 Ru2 C9 37.22(13)
C11 Ru2 C9 60.70(14)
C17 Ru2 C10 138.1(4)
C16 Ru2 C10 97(2)
C16' Ru2 C10 99.1(17)
C18' Ru2 C10 128.5(6)
C18 Ru2 C10 134.2(3)
C17' Ru2 C10 141.4(8)
C12 Ru2 C10 60.72(13)
C13 Ru2 C10 60.88(13)
C11 Ru2 C10 36.01(13)
C9 Ru2 C10 35.96(13)
C5 C1 C2 106.3(4)
C5 C1 C6 126.6(4)
C2 C1 C6 126.5(4)
C5 C1 Ru1 71.4(2)
C2 C1 Ru1 70.7(2)
C6 C1 Ru1 115.9(3)
C3 C2 C1 108.7(4)
C3 C2 Ru1 72.8(2)
C1 C2 Ru1 71.9(2)
C3 C2 H2 125.6
C1 C2 H2 125.6
Ru1 C2 H2 125.6
C4 C3 C2 108.7(4)
C4 C3 Ru1 72.4(3)
C2 C3 Ru1 70.4(2)
C4 C3 H3 125.6
C2 C3 H3 125.6
Ru1 C3 H3 125.6
C3 C4 C5 107.4(4)
C3 C4 Ru1 71.6(3)
C5 C4 Ru1 70.3(2)
C3 C4 H4 126.3
C5 C4 H4 126.3
Ru1 C4 H4 126.3
C1 C5 C4 108.9(4)
C1 C5 Ru1 71.6(2)
C4 C5 Ru1 72.5(3)
C1 C5 H5 125.5
C4 C5 H5 125.5
Ru1 C5 H5 125.5
C1 C6 C9 106.4(3)
C1 C6 C8 109.6(3)
C9 C6 C8 113.7(3)
C1 C6 C7 109.9(3)
C9 C6 C7 108.3(3)
C8 C6 C7 108.8(4)
C6 C7 H7A 109.5
C6 C7 H7B 109.5
H7A C7 H7B 109.5
C6 C7 H7C 109.5
H7A C7 H7C 109.5
H7B C7 H7C 109.5
C6 C8 H8A 109.5
C6 C8 H8B 109.5
H8A C8 H8B 109.5
C6 C8 H8C 109.5
H8A C8 H8C 109.5
H8B C8 H8C 109.5
C10 C9 C13 108.0(3)
C10 C9 C6 122.3(3)
C13 C9 C6 128.9(4)
C10 C9 Ru2 74.4(2)
C13 C9 Ru2 69.8(2)
C6 C9 Ru2 130.0(3)
C11 C10 C9 107.2(3)
C11 C10 Ru1 136.3(3)
C9 C10 Ru1 116.4(3)
C11 C10 Ru2 69.1(2)
C9 C10 Ru2 69.7(2)
Ru1 C10 Ru2 128.21(16)
C10 C11 C12 108.1(4)
C10 C11 Ru2 74.9(2)
C12 C11 Ru2 70.3(2)
C10 C11 H11 125.8
C12 C11 H11 125.8
Ru2 C11 H11 125.8
C13 C12 C11 108.5(3)
C13 C12 Ru2 71.8(2)
C11 C12 Ru2 72.6(2)
C13 C12 H12 125.6
C11 C12 H12 125.6
Ru2 C12 H12 125.6
C12 C13 C9 108.1(4)
C12 C13 Ru2 71.8(2)
C9 C13 Ru2 73.0(2)
C12 C13 H13 125.8
C9 C13 H13 125.8
Ru2 C13 H13 125.8
O1 C14 Ru1 175.8(4)
O2 C15 Ru1 179.4(5)
O3 C16 Ru2 175(5)
O3' C16' Ru2 175(3)
O4 C17 Ru2 178.2(10)
Ru2 C18 H18A 109.5
Ru2 C18 H18B 109.5
Ru2 C18 H18C 109.5
Ru2 C17' H17A 109.5
Ru2 C17' H17B 109.5
H17A C17' H17B 109.5
Ru2 C17' H17C 109.5
H17A C17' H17C 109.5
H17B C17' H17C 109.5
O5 C18' Ru2 161.1(15)

loop_
_geom_bond_atom_site_label_1
_geom_bond_atom_site_label_2
_geom_bond_distance
Ru1 C15 1.871(5)
Ru1 C14 1.885(4)
Ru1 C10 2.079(4)
Ru1 C2 2.234(4)
Ru1 C5 2.246(4)
Ru1 C1 2.249(4)
Ru1 C3 2.265(4)
Ru1 C4 2.276(5)
Ru2 C17 1.862(5)
Ru2 C16 1.863(8)
Ru2 C16' 1.870(7)
Ru2 C18' 1.957(9)
Ru2 C18 2.154(6)
Ru2 C17' 2.188(9)
Ru2 C12 2.237(4)
Ru2 C13 2.237(4)
Ru2 C11 2.267(4)
Ru2 C9 2.281(4)
Ru2 C10 2.342(4)
O1 C14 1.136(5)
O2 C15 1.138(5)
C1 C5 1.424(6)
C1 C2 1.435(6)
C1 C6 1.522(6)
C2 C3 1.423(6)
C2 H2 0.9800
C3 C4 1.401(7)
C3 H3 0.9800
C4 C5 1.442(6)
C4 H4 0.9800
C5 H5 0.9800
C6 C9 1.523(6)
C6 C8 1.538(6)
C6 C7 1.543(6)
C7 H7A 0.9600
C7 H7B 0.9600
C7 H7C 0.9600
C8 H8A 0.9600
C8 H8B 0.9600
C8 H8C 0.9600
C9 C10 1.428(5)
C9 C13 1.442(5)
C10 C11 1.426(5)
C11 C12 1.434(6)
C11 H11 0.9800
C12 C13 1.395(6)
C12 H12 0.9800
C13 H13 0.9800
O3 C16 1.148(8)
O3' C16' 1.153(8)
O4 C17 1.147(4)
C18 H18A 0.9600
C18 H18B 0.9600
C18 H18C 0.9600
C17' H17A 0.9600
C17' H17B 0.9600
C17' H17C 0.9600
O5 C18' 1.140(5)

loop_
_geom_torsion_atom_site_label_1
_geom_torsion_atom_site_label_2
_geom_torsion_atom_site_label_3
_geom_torsion_atom_site_label_4
_geom_torsion
C15 Ru1 C1 C5 -151.9(3)
C14 Ru1 C1 C5 43.3(3)
C10 Ru1 C1 C5 127.9(3)
C2 Ru1 C1 C5 -115.6(3)
C3 Ru1 C1 C5 -78.3(3)
C4 Ru1 C1 C5 -37.3(3)
C15 Ru1 C1 C2 -36.3(4)
C14 Ru1 C1 C2 158.9(3)
C10 Ru1 C1 C2 -116.5(3)
C5 Ru1 C1 C2 115.6(3)
C3 Ru1 C1 C2 37.3(3)
C4 Ru1 C1 C2 78.2(3)
C15 Ru1 C1 C6 85.7(4)
C14 Ru1 C1 C6 -79.1(3)
C10 Ru1 C1 C6 5.6(3)
C2 Ru1 C1 C6 122.1(4)
C5 Ru1 C1 C6 -122.4(4)
C3 Ru1 C1 C6 159.4(4)
C4 Ru1 C1 C6 -159.7(4)
C5 C1 C2 C3 -1.0(5)
C6 C1 C2 C3 -172.5(4)
Ru1 C1 C2 C3 -64.0(3)
C5 C1 C2 Ru1 63.0(3)
C6 C1 C2 Ru1 -108.5(4)
C15 Ru1 C2 C3 -86.8(3)
C14 Ru1 C2 C3 59.4(6)
C10 Ru1 C2 C3 178.7(3)
C5 Ru1 C2 C3 78.9(3)
C1 Ru1 C2 C3 117.0(4)
C4 Ru1 C2 C3 36.2(3)
C15 Ru1 C2 C1 156.2(2)
C14 Ru1 C2 C1 -57.5(6)
C10 Ru1 C2 C1 61.8(3)
C5 Ru1 C2 C1 -38.1(2)
C3 Ru1 C2 C1 -117.0(4)
C4 Ru1 C2 C1 -80.7(3)
C1 C2 C3 C4 0.7(5)
Ru1 C2 C3 C4 -62.7(3)
C1 C2 C3 Ru1 63.4(3)
C15 Ru1 C3 C4 -139.3(3)
C14 Ru1 C3 C4 -40.1(4)
C10 Ru1 C3 C4 116.4(3)
C2 Ru1 C3 C4 118.1(4)
C5 Ru1 C3 C4 38.0(3)
C1 Ru1 C3 C4 80.3(3)
C15 Ru1 C3 C2 102.6(3)
C14 Ru1 C3 C2 -158.1(3)
C10 Ru1 C3 C2 -1.7(4)
C5 Ru1 C3 C2 -80.1(3)
C1 Ru1 C3 C2 -37.8(3)
C4 Ru1 C3 C2 -118.1(4)
C2 C3 C4 C5 -0.2(5)
Ru1 C3 C4 C5 -61.6(3)
C2 C3 C4 Ru1 61.3(3)
C15 Ru1 C4 C3 52.6(4)
C14 Ru1 C4 C3 150.4(3)
C10 Ru1 C4 C3 -101.6(3)
C2 Ru1 C4 C3 -37.2(3)
C5 Ru1 C4 C3 -116.9(4)
C1 Ru1 C4 C3 -79.8(3)
C15 Ru1 C4 C5 169.6(3)
C14 Ru1 C4 C5 -92.7(3)
C10 Ru1 C4 C5 15.3(4)
C2 Ru1 C4 C5 79.8(3)
C1 Ru1 C4 C5 37.1(3)
C3 Ru1 C4 C5 116.9(4)
C2 C1 C5 C4 0.8(5)
C6 C1 C5 C4 172.3(4)
Ru1 C1 C5 C4 63.4(3)
C2 C1 C5 Ru1 -62.5(3)
C6 C1 C5 Ru1 109.0(4)
C3 C4 C5 C1 -0.4(5)
Ru1 C4 C5 C1 -62.8(3)
C3 C4 C5 Ru1 62.4(3)
C15 Ru1 C5 C1 89.3(6)
C14 Ru1 C5 C1 -147.8(2)
C10 Ru1 C5 C1 -52.0(3)
C2 Ru1 C5 C1 38.5(2)
C3 Ru1 C5 C1 80.8(3)
C4 Ru1 C5 C1 117.6(4)
C15 Ru1 C5 C4 -28.3(7)
C14 Ru1 C5 C4 94.6(3)
C10 Ru1 C5 C4 -169.6(3)
C2 Ru1 C5 C4 -79.0(3)
C1 Ru1 C5 C4 -117.6(4)
C3 Ru1 C5 C4 -36.7(3)
C5 C1 C6 C9 -93.8(5)
C2 C1 C6 C9 76.1(5)
Ru1 C1 C6 C9 -8.4(4)
C5 C1 C6 C8 142.9(4)
C2 C1 C6 C8 -47.3(5)
Ru1 C1 C6 C8 -131.8(3)
C5 C1 C6 C7 23.3(6)
C2 C1 C6 C7 -166.8(4)
Ru1 C1 C6 C7 108.7(4)
C1 C6 C9 C10 8.3(5)
C8 C6 C9 C10 129.1(4)
C7 C6 C9 C10 -109.9(4)
C1 C6 C9 C13 176.3(4)
C8 C6 C9 C13 -62.9(5)
C7 C6 C9 C13 58.1(5)
C1 C6 C9 Ru2 -88.2(4)
C8 C6 C9 Ru2 32.6(5)
C7 C6 C9 Ru2 153.6(3)
C17 Ru2 C9 C10 -162.1(4)
C16 Ru2 C9 C10 -61.1(14)
C16' Ru2 C9 C10 -74.5(11)
C18' Ru2 C9 C10 58.9(14)
C18 Ru2 C9 C10 87.3(5)
C17' Ru2 C9 C10 -169.3(8)
C12 Ru2 C9 C10 79.0(2)
C13 Ru2 C9 C10 116.4(3)
C11 Ru2 C9 C10 36.3(2)
C17 Ru2 C9 C13 81.5(4)
C16 Ru2 C9 C13 -177.5(14)
C16' Ru2 C9 C13 169.1(11)
C18' Ru2 C9 C13 -57.4(14)
C18 Ru2 C9 C13 -29.1(5)
C17' Ru2 C9 C13 74.3(8)
C12 Ru2 C9 C13 -37.4(2)
C11 Ru2 C9 C13 -80.1(2)
C10 Ru2 C9 C13 -116.4(3)
C17 Ru2 C9 C6 -42.8(5)
C16 Ru2 C9 C6 58.2(14)
C16' Ru2 C9 C6 44.7(12)
C18' Ru2 C9 C6 178.2(13)
C18 Ru2 C9 C6 -153.4(5)
C17' Ru2 C9 C6 -50.0(8)
C12 Ru2 C9 C6 -161.7(4)
C13 Ru2 C9 C6 -124.3(4)
C11 Ru2 C9 C6 155.6(4)
C10 Ru2 C9 C6 119.3(4)
C13 C9 C10 C11 2.9(4)
C6 C9 C10 C11 173.1(3)
Ru2 C9 C10 C11 -59.2(3)
C13 C9 C10 Ru1 -174.4(2)
C6 C9 C10 Ru1 -4.2(4)
Ru2 C9 C10 Ru1 123.5(2)
C13 C9 C10 Ru2 62.1(2)
C6 C9 C10 Ru2 -127.7(3)
C15 Ru1 C10 C11 42.9(4)
C14 Ru1 C10 C11 -46.8(4)
C2 Ru1 C10 C11 149.8(4)
C5 Ru1 C10 C11 -148.2(4)
C1 Ru1 C10 C11 -177.1(4)
C3 Ru1 C10 C11 150.8(4)
C4 Ru1 C10 C11 -157.6(4)
C15 Ru1 C10 C9 -140.9(3)
C14 Ru1 C10 C9 129.5(3)
C2 Ru1 C10 C9 -33.9(3)
C5 Ru1 C10 C9 28.1(3)
C1 Ru1 C10 C9 -0.9(3)
C3 Ru1 C10 C9 -32.9(4)
C4 Ru1 C10 C9 18.7(4)
C15 Ru1 C10 Ru2 -56.7(2)
C14 Ru1 C10 Ru2 -146.4(3)
C2 Ru1 C10 Ru2 50.2(2)
C5 Ru1 C10 Ru2 112.2(2)
C1 Ru1 C10 Ru2 83.3(2)
C3 Ru1 C10 Ru2 51.2(3)
C4 Ru1 C10 Ru2 102.8(3)
C17 Ru2 C10 C11 145.0(6)
C16 Ru2 C10 C11 -113.0(12)
C16' Ru2 C10 C11 -126.2(10)
C18' Ru2 C10 C11 -35.6(8)
C18 Ru2 C10 C11 -19.6(4)
C17' Ru2 C10 C11 135.2(12)
C12 Ru2 C10 C11 38.4(2)
C13 Ru2 C10 C11 80.3(3)
C9 Ru2 C10 C11 118.6(3)
C17 Ru2 C10 C9 26.4(6)
C16 Ru2 C10 C9 128.4(12)
C16' Ru2 C10 C9 115.2(10)
C18' Ru2 C10 C9 -154.2(8)
C18 Ru2 C10 C9 -138.2(3)
C17' Ru2 C10 C9 16.6(12)
C12 Ru2 C10 C9 -80.2(2)
C13 Ru2 C10 C9 -38.3(2)
C11 Ru2 C10 C9 -118.6(3)
C17 Ru2 C10 Ru1 -81.8(6)
C16 Ru2 C10 Ru1 20.2(12)
C16' Ru2 C10 Ru1 7.0(10)
C18' Ru2 C10 Ru1 97.6(8)
C18 Ru2 C10 Ru1 113.6(4)
C17' Ru2 C10 Ru1 -91.7(12)
C12 Ru2 C10 Ru1 171.6(3)
C13 Ru2 C10 Ru1 -146.5(3)
C11 Ru2 C10 Ru1 133.2(4)
C9 Ru2 C10 Ru1 -108.2(3)
C9 C10 C11 C12 -3.4(4)
Ru1 C10 C11 C12 173.1(3)
Ru2 C10 C11 C12 -62.9(3)
C9 C10 C11 Ru2 59.5(3)
Ru1 C10 C11 Ru2 -124.0(3)
C17 Ru2 C11 C10 -89.2(9)
C16 Ru2 C11 C10 75.0(18)
C16' Ru2 C11 C10 64.6(16)
C18' Ru2 C11 C10 152.6(6)
C18 Ru2 C11 C10 165.9(3)
C17' Ru2 C11 C10 -103.1(16)
C12 Ru2 C11 C10 -116.1(4)
C13 Ru2 C11 C10 -79.0(2)
C9 Ru2 C11 C10 -36.2(2)
C17 Ru2 C11 C12 26.8(9)
C16 Ru2 C11 C12 -169.0(18)
C16' Ru2 C11 C12 -179.4(15)
C18' Ru2 C11 C12 -91.3(6)
C18 Ru2 C11 C12 -78.0(3)
C17' Ru2 C11 C12 12.9(16)
C13 Ru2 C11 C12 37.0(2)
C9 Ru2 C11 C12 79.8(3)
C10 Ru2 C11 C12 116.1(4)
C10 C11 C12 C13 2.6(5)
Ru2 C11 C12 C13 -63.3(3)
C10 C11 C12 Ru2 65.9(3)
C17 Ru2 C12 C13 -51.3(5)
C16 Ru2 C12 C13 135(3)
C16' Ru2 C12 C13 118(3)
C18' Ru2 C12 C13 -149.6(6)
C18 Ru2 C12 C13 -137.7(3)
C17' Ru2 C12 C13 -56.6(8)
C11 Ru2 C12 C13 116.9(4)
C9 Ru2 C12 C13 38.3(2)
C10 Ru2 C12 C13 79.7(3)
C17 Ru2 C12 C11 -168.2(5)
C16 Ru2 C12 C11 18(3)
C16' Ru2 C12 C11 1(3)
C18' Ru2 C12 C11 93.5(6)
C18 Ru2 C12 C11 105.3(3)
C17' Ru2 C12 C11 -173.5(8)
C13 Ru2 C12 C11 -116.9(4)
C9 Ru2 C12 C11 -78.6(3)
C10 Ru2 C12 C11 -37.3(2)
C11 C12 C13 C9 -0.8(4)
Ru2 C12 C13 C9 -64.5(3)
C11 C12 C13 Ru2 63.7(3)
C10 C9 C13 C12 -1.3(4)
C6 C9 C13 C12 -170.7(4)
Ru2 C9 C13 C12 63.7(3)
C10 C9 C13 Ru2 -65.1(3)
C6 C9 C13 Ru2 125.6(4)
C17 Ru2 C13 C12 138.3(4)
C16 Ru2 C13 C12 -111(3)
C16' Ru2 C13 C12 -136(2)
C18' Ru2 C13 C12 39.0(7)
C18 Ru2 C13 C12 48.7(4)
C17' Ru2 C13 C12 131.5(7)
C11 Ru2 C13 C12 -37.8(2)
C9 Ru2 C13 C12 -116.2(3)
C10 Ru2 C13 C12 -79.2(3)
C17 Ru2 C13 C9 -105.5(4)
C16 Ru2 C13 C9 5(3)
C16' Ru2 C13 C9 -19(2)
C18' Ru2 C13 C9 155.2(7)
C18 Ru2 C13 C9 164.9(3)
C17' Ru2 C13 C9 -112.3(7)
C12 Ru2 C13 C9 116.2(3)
C11 Ru2 C13 C9 78.4(2)
C10 Ru2 C13 C9 37.0(2)
C15 Ru1 C14 O1 113(6)
C10 Ru1 C14 O1 -155(6)
C2 Ru1 C14 O1 -35(6)
C5 Ru1 C14 O1 -52(6)
C1 Ru1 C14 O1 -77(6)
C3 Ru1 C14 O1 8(6)
C4 Ru1 C14 O1 -14(6)
C14 Ru1 C15 O2 -120(43)
C10 Ru1 C15 O2 146(43)
C2 Ru1 C15 O2 49(43)
C5 Ru1 C15 O2 4(43)
C1 Ru1 C15 O2 71(43)
C3 Ru1 C15 O2 11(43)
C4 Ru1 C15 O2 -17(43)
C17 Ru2 C16 O3 -58(34)
C16' Ru2 C16 O3 -96(40)
C18' Ru2 C16 O3 34(34)
C18 Ru2 C16 O3 28(34)
C17' Ru2 C16 O3 -53(35)
C12 Ru2 C16 O3 116(34)
C13 Ru2 C16 O3 -170(32)
C11 Ru2 C16 O3 128(34)
C9 Ru2 C16 O3 -166(34)
C10 Ru2 C16 O3 162(34)
C17 Ru2 C16' O3' 65(46)
C16 Ru2 C16' O3' -153(61)
C18' Ru2 C16' O3' 159(46)
C18 Ru2 C16' O3' 151(46)
C17' Ru2 C16' O3' 69(46)
C12 Ru2 C16' O3' -106(44)
C13 Ru2 C16' O3' -25(48)
C11 Ru2 C16' O3' -105(45)
C9 Ru2 C16' O3' -38(46)
C10 Ru2 C16' O3' -73(46)
C16 Ru2 C17 O4 79(30)
C16' Ru2 C17 O4 87(30)
C18' Ru2 C17 O4 3(30)
C18 Ru2 C17 O4 -9(30)
C17' Ru2 C17 O4 -56(26)
C12 Ru2 C17 O4 -98(30)
C13 Ru2 C17 O4 -125(30)
C11 Ru2 C17 O4 -116(30)
C9 Ru2 C17 O4 -162(30)
C10 Ru2 C17 O4 -178(100)
C17 Ru2 C18' O5 -32(6)
C16 Ru2 C18' O5 -124(6)
C16' Ru2 C18' O5 -114(6)
C18 Ru2 C18' O5 28(3)
C17' Ru2 C18' O5 -26(6)
C12 Ru2 C18' O5 91(6)
C13 Ru2 C18' O5 69(6)
C11 Ru2 C18' O5 128(6)
C9 Ru2 C18' O5 109(6)
C10 Ru2 C18' O5 149(5)
